data_4337180
loop_
_publ_author_name
'Deibel, Naina'
'Schweinfurth, David'
'Hohloch, Stephan'
'Delor, Milan'
'Sazanovich, Igor V.'
'Towrie, Michael'
'Weinstein, Julia A.'
'Sarkar, Biprajit'

_publ_section_title
;
 Electrochemistry, Chemical Reactivity, and Time-Resolved Infrared
 Spectroscopy of Donor-Acceptor Systems [(Q(x))Pt(pap(y))] (Q =
 Substituted o-Quinone or o-Iminoquinone; pap = Phenylazopyridine).
;
_journal_issue 2
_journal_name_full 'Inorganic chemistry'
_journal_page_first 1021
_journal_page_last 1031
_journal_paper_doi 10.1021/ic4024713
_journal_volume 53
_journal_year 2014
_chemical_formula_sum 'C57 H55 Cl2 F6 N O P3 Pt'
_chemical_formula_weight 1242.92
_chemical_name_systematic
; 
 ? 
;
_space_group_IT_number 2
_symmetry_cell_setting triclinic
_symmetry_space_group_name_Hall '-P 1'
_symmetry_space_group_name_H-M 'P -1'
_atom_sites_solution_hydrogens geom
_atom_sites_solution_primary direct
_atom_sites_solution_secondary difmap
_audit_creation_method SHELXL-97
_cell_angle_alpha 78.583(7)
_cell_angle_beta 82.987(9)
_cell_angle_gamma 70.899(7)
_cell_formula_units_Z 2
_cell_length_a 13.037(2)
_cell_length_b 14.066(2)
_cell_length_c 15.397(3)
_cell_measurement_reflns_used 15978
_cell_measurement_temperature 100(2)
_cell_measurement_theta_max 30
_cell_measurement_theta_min 1.5
_cell_volume 2610.2(8)
_computing_cell_refinement 'Bruker Kappa Apex II suite, 2008'
_computing_data_collection 'Bruker Kappa Apex II suite, 2008'
_computing_data_reduction 'Bruker Kappa Apex II suite, 2008'
_computing_structure_refinement 'SHELXL-97 (Sheldrick, 1997)'
_computing_structure_solution 'SHELXS-97 (Sheldrick, 1990)'
_diffrn_ambient_temperature 100(2)
_diffrn_measured_fraction_theta_full 0.986
_diffrn_measured_fraction_theta_max 0.986
_diffrn_measurement_device_type 'Bruker Kappa Apex II duo'
_diffrn_measurement_method 'Omega psi scan'
_diffrn_radiation_monochromator graphite
_diffrn_radiation_source 'fine-focus sealed tube'
_diffrn_radiation_type MoK\a
_diffrn_radiation_wavelength 0.71073
_diffrn_reflns_av_R_equivalents 0.0295
_diffrn_reflns_av_sigmaI/netI 0.0178
_diffrn_reflns_limit_h_max 18
_diffrn_reflns_limit_h_min -18
_diffrn_reflns_limit_k_max 20
_diffrn_reflns_limit_k_min -20
_diffrn_reflns_limit_l_max 21
_diffrn_reflns_limit_l_min -21
_diffrn_reflns_number 164155
_diffrn_reflns_theta_full 30.70
_diffrn_reflns_theta_max 30.70
_diffrn_reflns_theta_min 1.55
_exptl_absorpt_coefficient_mu 2.945
_exptl_absorpt_correction_T_max 0.746
_exptl_absorpt_correction_T_min 0.640
_exptl_absorpt_correction_type multi-scan
_exptl_absorpt_process_details 'Blessing, 1995'
_exptl_crystal_colour brown
_exptl_crystal_density_diffrn 1.581
_exptl_crystal_density_method 'not measured'
_exptl_crystal_description block
_exptl_crystal_F_000 1246
_exptl_crystal_size_max 0.35
_exptl_crystal_size_mid 0.23
_exptl_crystal_size_min 0.19
_refine_diff_density_max 1.409
_refine_diff_density_min -0.800
_refine_diff_density_rms 0.081
_refine_ls_extinction_method none
_refine_ls_goodness_of_fit_ref 1.070
_refine_ls_hydrogen_treatment constr
_refine_ls_matrix_type full
_refine_ls_number_parameters 640
_refine_ls_number_reflns 15978
_refine_ls_number_restraints 0
_refine_ls_restrained_S_all 1.070
_refine_ls_R_factor_all 0.0216
_refine_ls_R_factor_gt 0.0183
_refine_ls_shift/su_max 0.008
_refine_ls_shift/su_mean 0.000
_refine_ls_structure_factor_coef Fsqd
_refine_ls_weighting_details 'calc w=1/[\s^2^(Fo^2^)+(0.0196P)^2^+2.0421P] where P=(Fo^2^+2Fc^2^)/3'
_refine_ls_weighting_scheme calc
_refine_ls_wR_factor_gt 0.0435
_refine_ls_wR_factor_ref 0.0451
_reflns_number_gt 14942
_reflns_number_total 15978
_reflns_threshold_expression >2sigma(I)
_cod_data_source_file ic4024713_si_003.cif
_cod_data_source_block c:\x-step\sar82
_cod_depositor_comments
;
The following automatic conversions were performed:

'_exptl_absorpt_correction_type' value 'Multi-Scan' changed to
'multi-scan' according to
/usr/data/users/saulius/automatic-downloads/current/ACS/lib/dictionaries/cif_core.dic
dictionary named 'cif_core.dic' version 2.4.2 from 2011-04-26.

Automatic conversion script
Id: cif_fix_values 2281 2013-09-26 08:29:07Z andrius 
;
_cod_original_cell_volume 2610.1(7)
_cod_database_code 4337180

loop_
_symmetry_equiv_pos_as_xyz
'x, y, z'
'-x, -y, -z'

loop_
_atom_site_label
_atom_site_type_symbol
_atom_site_fract_x
_atom_site_fract_y
_atom_site_fract_z
_atom_site_U_iso_or_equiv
_atom_site_adp_type
_atom_site_occupancy
_atom_site_symmetry_multiplicity
_atom_site_calc_flag
_atom_site_refinement_flags
Pt1 Pt 0.986027(4) 0.738007(4) 0.150369(3) 0.01099(2) Uani 1 1 d .
P1 P 0.80728(3) 0.77625(3) 0.13057(2) 0.01210(7) Uani 1 1 d .
C52 C 0.77272(15) 0.48029(14) 0.38037(12) 0.0236(3) Uani 1 1 d .
H52A H 0.7736 0.4125 0.3804 0.028 Uiso 1 1 calc R
C19 C 1.38596(15) 0.63843(17) 0.33056(12) 0.0294(4) Uani 1 1 d .
H19A H 1.4379 0.6218 0.3739 0.035 Uiso 1 1 calc R
C65 C 1.01531(13) 0.81168(13) 0.34879(11) 0.0189(3) Uani 1 1 d .
H65A H 1.0185 0.8401 0.2875 0.023 Uiso 1 1 calc R
C54 C 1.08314(12) 0.53175(12) 0.29232(10) 0.0148(3) Uani 1 1 d .
C64 C 1.03022(16) 0.86360(15) 0.41168(13) 0.0262(4) Uani 1 1 d .
H64A H 1.0448 0.9267 0.3935 0.031 Uiso 1 1 calc R
F6 F 0.64870(12) 0.16274(10) 0.38146(10) 0.0480(4) Uani 1 1 d .
C39 C 0.68477(15) 1.01473(15) -0.11605(13) 0.0280(4) Uani 1 1 d .
H39A H 0.6565 1.0661 -0.1649 0.034 Uiso 1 1 calc R
C41 C 0.72186(17) 0.84214(14) -0.03946(12) 0.0274(4) Uani 1 1 d .
H41A H 0.7192 0.7749 -0.0367 0.033 Uiso 1 1 calc R
C62 C 1.00098(16) 0.73213(15) 0.52806(12) 0.0261(4) Uani 1 1 d .
H62A H 0.9948 0.7057 0.5895 0.031 Uiso 1 1 calc R
C53 C 0.85874(13) 0.51336(13) 0.33865(11) 0.0191(3) Uani 1 1 d .
H53A H 0.9176 0.4682 0.3095 0.023 Uiso 1 1 calc R
C55 C 1.09399(13) 0.48361(12) 0.21875(11) 0.0183(3) Uani 1 1 d .
H55A H 1.0495 0.5166 0.1702 0.022 Uiso 1 1 calc R
C15 C 1.29869(13) 0.58703(13) 0.22787(11) 0.0189(3) Uani 1 1 d .
H15A H 1.2918 0.5349 0.2002 0.023 Uiso 1 1 calc R
C40 C 0.68231(19) 0.91711(17) -0.11181(14) 0.0363(5) Uani 1 1 d .
H40A H 0.6535 0.9006 -0.1585 0.044 Uiso 1 1 calc R
C37 C 0.76896(16) 0.96348(13) 0.02314(12) 0.0244(4) Uani 1 1 d .
H37A H 0.7994 0.9800 0.0690 0.029 Uiso 1 1 calc R
C30 C 0.77907(12) 0.66160(12) 0.12142(10) 0.0153(3) Uani 1 1 d .
C16 C 1.23144(12) 0.68674(12) 0.20612(10) 0.0140(3) Uani 1 1 d .
C63 C 1.02375(16) 0.82292(16) 0.50111(13) 0.0284(4) Uani 1 1 d .
H63A H 1.0351 0.8579 0.5441 0.034 Uiso 1 1 calc R
C50 C 0.68430(14) 0.64467(14) 0.42215(11) 0.0220(3) Uani 1 1 d .
H50A H 0.6240 0.6902 0.4495 0.026 Uiso 1 1 calc R
C44 C 0.68491(16) 0.96288(13) 0.31204(11) 0.0243(3) Uani 1 1 d .
H44A H 0.7123 1.0010 0.3426 0.029 Uiso 1 1 calc R
N1 N 1.15350(10) 0.71377(10) 0.13976(8) 0.0144(2) Uani 1 1 d .
C42 C 0.71399(12) 0.84595(12) 0.20962(10) 0.0156(3) Uani 1 1 d .
C47 C 0.60293(14) 0.85654(14) 0.21885(11) 0.0225(3) Uani 1 1 d .
H47A H 0.5739 0.8227 0.1851 0.027 Uiso 1 1 calc R
C4 C 1.33646(12) 0.73427(11) -0.06023(10) 0.0140(3) Uani 1 1 d .
C10 C 1.11358(15) 0.85481(17) -0.26631(11) 0.0283(4) Uani 1 1 d .
H10C H 1.0571 0.8835 -0.3093 0.034 Uiso 1 1 calc R
H10B H 1.1608 0.7882 -0.2790 0.034 Uiso 1 1 calc R
H10A H 1.1569 0.9010 -0.2708 0.034 Uiso 1 1 calc R
C9 C 0.99192(15) 0.77065(15) -0.16905(12) 0.0262(4) Uani 1 1 d .
H9C H 0.9381 0.7999 -0.2141 0.031 Uiso 1 1 calc R
H9B H 0.9545 0.7627 -0.1101 0.031 Uiso 1 1 calc R
H9A H 1.0396 0.7038 -0.1809 0.031 Uiso 1 1 calc R
C12 C 1.52973(14) 0.68623(16) -0.01518(12) 0.0270(4) Uani 1 1 d .
H12C H 1.6055 0.6736 -0.0384 0.032 Uiso 1 1 calc R
H12B H 1.5219 0.6247 0.0240 0.032 Uiso 1 1 calc R
H12A H 1.5090 0.7428 0.0183 0.032 Uiso 1 1 calc R
C13 C 1.47191(14) 0.80797(14) -0.15457(13) 0.0246(3) Uani 1 1 d .
H13C H 1.5488 0.7941 -0.1750 0.029 Uiso 1 1 calc R
H13B H 1.4494 0.8660 -0.1227 0.029 Uiso 1 1 calc R
H13A H 1.4277 0.8242 -0.2058 0.029 Uiso 1 1 calc R
C61 C 0.98719(14) 0.67941(13) 0.46567(11) 0.0201(3) Uani 1 1 d .
H61A H 0.9719 0.6167 0.4844 0.024 Uiso 1 1 calc R
Cl1 Cl 0.21944(5) 1.04219(5) 0.34732(4) 0.04225(12) Uani 1 1 d .
C51 C 0.68554(14) 0.54616(15) 0.42194(12) 0.0242(3) Uani 1 1 d .
H51A H 0.6268 0.5235 0.4502 0.029 Uiso 1 1 calc R
C11 C 1.45606(12) 0.71362(12) -0.09236(10) 0.0163(3) Uani 1 1 d .
C45 C 0.57596(16) 0.96919(15) 0.32394(12) 0.0295(4) Uani 1 1 d .
H45A H 0.5292 1.0098 0.3642 0.035 Uiso 1 1 calc R
C38 C 0.72859(17) 1.03772(14) -0.04881(13) 0.0283(4) Uani 1 1 d .
H38A H 0.7311 1.1050 -0.0518 0.034 Uiso 1 1 calc R
C14 C 1.49056(14) 0.62446(14) -0.14370(13) 0.0252(4) Uani 1 1 d .
H14C H 1.5672 0.6110 -0.1647 0.030 Uiso 1 1 calc R
H14B H 1.4457 0.6417 -0.1947 0.030 Uiso 1 1 calc R
H14A H 1.4809 0.5635 -0.1047 0.030 Uiso 1 1 calc R
C49 C 0.77157(13) 0.67711(13) 0.38224(10) 0.0179(3) Uani 1 1 d .
H49A H 0.7714 0.7442 0.3842 0.022 Uiso 1 1 calc R
C56 C 1.16943(15) 0.38786(13) 0.21660(12) 0.0227(3) Uani 1 1 d .
H56A H 1.1763 0.3552 0.1668 0.027 Uiso 1 1 calc R
C43 C 0.75408(14) 0.90079(12) 0.25546(11) 0.0187(3) Uani 1 1 d .
H43A H 0.8290 0.8957 0.2480 0.022 Uiso 1 1 calc R
C20 C 1.37601(14) 0.56321(15) 0.28999(12) 0.0254(4) Uani 1 1 d .
H20A H 1.4221 0.4950 0.3045 0.031 Uiso 1 1 calc R
C46 C 0.53524(15) 0.91667(16) 0.27747(13) 0.0289(4) Uani 1 1 d .
H46A H 0.4604 0.9216 0.2856 0.035 Uiso 1 1 calc R
C48 C 0.85943(12) 0.61208(12) 0.33923(10) 0.0152(3) Uani 1 1 d .
C1 C 1.11153(12) 0.77442(11) -0.01035(10) 0.0133(3) Uani 1 1 d .
C3 C 1.30466(12) 0.71179(12) 0.02751(10) 0.0145(3) Uani 1 1 d .
H3A H 1.3577 0.6835 0.0705 0.017 Uiso 1 1 calc R
F5 F 0.55151(12) 0.36775(10) 0.46197(9) 0.0428(3) Uani 1 1 d .
O1 O 1.00881(9) 0.79419(9) 0.01848(7) 0.0151(2) Uani 1 1 d .
P2 P 0.97625(3) 0.65323(3) 0.29109(2) 0.01222(7) Uani 1 1 d .
C31 C 0.70419(14) 0.62281(14) 0.17631(11) 0.0213(3) Uani 1 1 d .
H31A H 0.6612 0.6587 0.2211 0.026 Uiso 1 1 calc R
C32 C 0.69250(16) 0.53125(15) 0.16547(13) 0.0274(4) Uani 1 1 d .
H32A H 0.6417 0.5044 0.2032 0.033 Uiso 1 1 calc R
C33 C 0.75415(17) 0.47911(14) 0.10030(14) 0.0294(4) Uani 1 1 d .
H33A H 0.7444 0.4174 0.0925 0.035 Uiso 1 1 calc R
C34 C 0.83043(16) 0.51642(14) 0.04603(14) 0.0283(4) Uani 1 1 d .
H34A H 0.8735 0.4798 0.0017 0.034 Uiso 1 1 calc R
C35 C 0.84346(14) 0.60701(13) 0.05662(12) 0.0216(3) Uani 1 1 d .
H35A H 0.8961 0.6323 0.0200 0.026 Uiso 1 1 calc R
C36 C 0.76510(12) 0.86519(11) 0.02847(10) 0.0140(3) Uani 1 1 d .
F3 F 0.48654(10) 0.28623(12) 0.38284(9) 0.0428(3) Uani 1 1 d .
P3 P 0.60107(3) 0.26490(3) 0.42210(3) 0.01835(8) Uani 1 1 d .
C6 C 1.14440(12) 0.79702(12) -0.10212(10) 0.0143(3) Uani 1 1 d .
C8 C 0.98715(15) 0.94729(14) -0.15519(12) 0.0259(4) Uani 1 1 d .
H8C H 0.9329 0.9761 -0.2000 0.031 Uiso 1 1 calc R
H8B H 1.0317 0.9923 -0.1587 0.031 Uiso 1 1 calc R
H8A H 0.9502 0.9409 -0.0960 0.031 Uiso 1 1 calc R
C2 C 1.19237(12) 0.73076(11) 0.05434(10) 0.0130(3) Uani 1 1 d .
C70 C 0.26360(19) 1.03223(18) 0.45451(14) 0.0384(5) Uani 1 1 d .
C60 C 0.99575(12) 0.71848(12) 0.37487(10) 0.0148(3) Uani 1 1 d .
F2 F 0.56277(10) 0.20321(9) 0.51263(8) 0.0372(3) Uani 1 1 d .
C7 C 1.06009(13) 0.84183(13) -0.17223(10) 0.0173(3) Uani 1 1 d .
C5 C 1.25475(12) 0.77630(12) -0.12376(10) 0.0149(3) Uani 1 1 d .
H5A H 1.2778 0.7908 -0.1845 0.018 Uiso 1 1 calc R
Cl2 Cl 0.33526(5) 1.11870(4) 0.45415(3) 0.03866(12) Uani 1 1 d .
F1 F 0.64035(10) 0.32657(9) 0.33246(7) 0.0310(2) Uani 1 1 d .
C59 C 1.14917(13) 0.48316(13) 0.36292(11) 0.0190(3) Uani 1 1 d .
H59A H 1.1425 0.5153 0.4130 0.023 Uiso 1 1 calc R
F4 F 0.71470(11) 0.24438(14) 0.46123(9) 0.0504(4) Uani 1 1 d .
C57 C 1.23483(15) 0.33990(13) 0.28731(12) 0.0253(4) Uani 1 1 d .
H57A H 1.2865 0.2743 0.2859 0.030 Uiso 1 1 calc R
C58 C 1.22491(14) 0.38752(14) 0.35989(12) 0.0241(3) Uani 1 1 d .
H58A H 1.2702 0.3546 0.4079 0.029 Uiso 1 1 calc R
C17 C 1.24331(14) 0.76279(14) 0.24518(11) 0.0207(3) Uani 1 1 d .
H17A H 1.1992 0.8315 0.2291 0.025 Uiso 1 1 calc R
C18 C 1.32018(15) 0.73828(16) 0.30815(13) 0.0282(4) Uani 1 1 d .
H18A H 1.3275 0.7902 0.3358 0.034 Uiso 1 1 calc R

loop_
_atom_site_aniso_label
_atom_site_aniso_U_11
_atom_site_aniso_U_22
_atom_site_aniso_U_33
_atom_site_aniso_U_23
_atom_site_aniso_U_13
_atom_site_aniso_U_12
Pt1 0.01060(3) 0.01251(3) 0.00971(3) -0.00020(2) -0.00121(2) -0.00415(2)
P1 0.01161(16) 0.01260(16) 0.01217(16) -0.00091(13) -0.00155(13) -0.00428(13)
C52 0.0237(8) 0.0211(8) 0.0272(9) 0.0042(6) -0.0057(7) -0.0121(6)
C19 0.0215(8) 0.0463(12) 0.0193(8) -0.0010(8) -0.0086(7) -0.0092(8)
C65 0.0199(7) 0.0215(8) 0.0175(7) -0.0031(6) -0.0017(6) -0.0095(6)
C54 0.0138(6) 0.0142(7) 0.0144(7) -0.0003(5) 0.0006(5) -0.0037(5)
C64 0.0304(9) 0.0265(9) 0.0267(9) -0.0095(7) -0.0037(7) -0.0122(7)
F6 0.0596(9) 0.0267(6) 0.0560(9) -0.0214(6) 0.0236(7) -0.0124(6)
C39 0.0231(8) 0.0266(9) 0.0287(9) 0.0130(7) -0.0093(7) -0.0077(7)
C41 0.0407(10) 0.0236(9) 0.0250(9) 0.0071(7) -0.0158(8) -0.0213(8)
C62 0.0301(9) 0.0296(9) 0.0150(8) -0.0053(6) -0.0056(7) -0.0022(7)
C53 0.0188(7) 0.0178(7) 0.0205(8) 0.0007(6) -0.0030(6) -0.0069(6)
C55 0.0202(7) 0.0179(7) 0.0159(7) -0.0017(6) -0.0011(6) -0.0056(6)
C15 0.0168(7) 0.0186(7) 0.0197(7) 0.0002(6) -0.0027(6) -0.0046(6)
C40 0.0473(12) 0.0402(11) 0.0304(10) 0.0147(8) -0.0246(9) -0.0299(10)
C37 0.0406(10) 0.0168(8) 0.0174(8) -0.0018(6) -0.0046(7) -0.0109(7)
C30 0.0157(7) 0.0134(7) 0.0175(7) 0.0010(5) -0.0064(5) -0.0056(5)
C16 0.0117(6) 0.0192(7) 0.0108(6) -0.0003(5) -0.0009(5) -0.0055(5)
C63 0.0317(10) 0.0340(10) 0.0230(9) -0.0132(7) -0.0060(7) -0.0086(8)
C50 0.0168(7) 0.0270(9) 0.0184(8) 0.0021(6) 0.0011(6) -0.0060(6)
C44 0.0352(10) 0.0176(8) 0.0176(8) -0.0037(6) -0.0005(7) -0.0046(7)
N1 0.0125(6) 0.0178(6) 0.0122(6) -0.0004(5) -0.0019(4) -0.0044(5)
C42 0.0156(7) 0.0156(7) 0.0126(6) -0.0003(5) -0.0010(5) -0.0022(5)
C47 0.0164(7) 0.0287(9) 0.0193(8) -0.0029(6) -0.0014(6) -0.0036(6)
C4 0.0136(6) 0.0142(6) 0.0149(7) -0.0019(5) -0.0005(5) -0.0056(5)
C10 0.0203(8) 0.0460(11) 0.0133(7) 0.0012(7) -0.0022(6) -0.0066(8)
C9 0.0251(9) 0.0347(10) 0.0217(8) -0.0001(7) -0.0098(7) -0.0128(7)
C12 0.0157(8) 0.0423(11) 0.0228(8) -0.0011(7) -0.0027(6) -0.0109(7)
C13 0.0203(8) 0.0238(8) 0.0285(9) 0.0020(7) 0.0020(7) -0.0104(7)
C61 0.0221(8) 0.0209(8) 0.0144(7) -0.0008(6) -0.0014(6) -0.0040(6)
Cl1 0.0396(3) 0.0482(3) 0.0344(3) -0.0030(2) -0.0059(2) -0.0086(2)
C51 0.0187(8) 0.0307(9) 0.0224(8) 0.0064(7) -0.0026(6) -0.0125(7)
C11 0.0132(7) 0.0191(7) 0.0164(7) -0.0014(5) 0.0010(5) -0.0062(5)
C45 0.0311(10) 0.0275(9) 0.0190(8) -0.0047(7) 0.0044(7) 0.0038(7)
C38 0.0416(11) 0.0139(7) 0.0247(9) 0.0013(6) -0.0001(8) -0.0056(7)
C14 0.0194(8) 0.0253(9) 0.0312(9) -0.0105(7) 0.0049(7) -0.0062(6)
C49 0.0177(7) 0.0189(7) 0.0151(7) 0.0011(5) -0.0012(6) -0.0053(6)
C56 0.0263(8) 0.0186(8) 0.0214(8) -0.0052(6) 0.0026(6) -0.0049(6)
C43 0.0214(8) 0.0165(7) 0.0169(7) -0.0008(6) -0.0012(6) -0.0053(6)
C20 0.0195(8) 0.0292(9) 0.0221(8) 0.0052(7) -0.0057(6) -0.0042(7)
C46 0.0163(8) 0.0379(10) 0.0237(9) -0.0026(7) 0.0024(6) 0.0006(7)
C48 0.0153(7) 0.0171(7) 0.0125(6) 0.0024(5) -0.0023(5) -0.0062(5)
C1 0.0134(6) 0.0135(6) 0.0133(6) -0.0009(5) -0.0017(5) -0.0052(5)
C3 0.0132(6) 0.0159(7) 0.0146(7) -0.0013(5) -0.0024(5) -0.0049(5)
F5 0.0594(9) 0.0299(6) 0.0409(7) -0.0190(6) 0.0130(6) -0.0144(6)
O1 0.0120(5) 0.0204(5) 0.0116(5) 0.0014(4) -0.0009(4) -0.0058(4)
P2 0.01236(16) 0.01313(16) 0.01061(16) -0.00039(12) -0.00062(13) -0.00418(13)
C31 0.0257(8) 0.0235(8) 0.0182(7) 0.0015(6) -0.0057(6) -0.0139(7)
C32 0.0355(10) 0.0266(9) 0.0268(9) 0.0061(7) -0.0108(7) -0.0215(8)
C33 0.0360(10) 0.0155(8) 0.0402(11) 0.0000(7) -0.0174(8) -0.0103(7)
C34 0.0269(9) 0.0193(8) 0.0396(11) -0.0105(7) -0.0068(8) -0.0036(7)
C35 0.0189(7) 0.0183(8) 0.0285(9) -0.0055(6) -0.0013(6) -0.0060(6)
C36 0.0126(6) 0.0143(7) 0.0136(7) 0.0002(5) -0.0017(5) -0.0034(5)
F3 0.0280(6) 0.0629(9) 0.0405(7) -0.0030(6) -0.0080(5) -0.0194(6)
P3 0.01841(19) 0.01839(19) 0.01766(19) -0.00397(15) 0.00094(15) -0.00512(15)
C6 0.0159(7) 0.0150(7) 0.0115(6) -0.0005(5) -0.0020(5) -0.0048(5)
C8 0.0260(9) 0.0232(8) 0.0200(8) 0.0034(6) -0.0048(7) 0.0008(7)
C2 0.0141(6) 0.0139(6) 0.0115(6) -0.0006(5) -0.0022(5) -0.0052(5)
C70 0.0390(12) 0.0402(12) 0.0273(10) 0.0088(8) -0.0044(9) -0.0081(9)
C60 0.0138(6) 0.0172(7) 0.0132(7) -0.0029(5) -0.0015(5) -0.0042(5)
F2 0.0348(6) 0.0316(6) 0.0319(6) 0.0076(5) 0.0107(5) -0.0045(5)
C7 0.0147(7) 0.0226(8) 0.0121(7) 0.0007(5) -0.0031(5) -0.0039(6)
C5 0.0157(7) 0.0164(7) 0.0122(6) -0.0011(5) 0.0000(5) -0.0055(5)
Cl2 0.0505(3) 0.0304(2) 0.0268(2) -0.00335(18) -0.0037(2) -0.0018(2)
F1 0.0364(6) 0.0335(6) 0.0224(5) 0.0011(4) 0.0034(5) -0.0151(5)
C59 0.0187(7) 0.0208(8) 0.0137(7) 0.0007(6) -0.0008(6) -0.0032(6)
F4 0.0283(7) 0.0847(12) 0.0365(7) 0.0039(7) -0.0115(6) -0.0199(7)
C57 0.0252(8) 0.0173(8) 0.0249(9) 0.0008(6) 0.0038(7) 0.0005(6)
C58 0.0219(8) 0.0231(8) 0.0187(8) 0.0027(6) -0.0013(6) 0.0007(6)
C17 0.0185(7) 0.0227(8) 0.0221(8) -0.0062(6) -0.0019(6) -0.0064(6)
C18 0.0250(9) 0.0395(11) 0.0259(9) -0.0135(8) -0.0047(7) -0.0121(8)

loop_
_atom_type_symbol
_atom_type_description
_atom_type_scat_dispersion_real
_atom_type_scat_dispersion_imag
_atom_type_scat_source
C C 0.0033 0.0016 'International Tables Vol C Tables 4.2.6.8 and 6.1.1.4'
H H 0.0000 0.0000 'International Tables Vol C Tables 4.2.6.8 and 6.1.1.4'
N N 0.0061 0.0033 'International Tables Vol C Tables 4.2.6.8 and 6.1.1.4'
O O 0.0106 0.0060 'International Tables Vol C Tables 4.2.6.8 and 6.1.1.4'
F F 0.0171 0.0103 'International Tables Vol C Tables 4.2.6.8 and 6.1.1.4'
P P 0.1023 0.0942 'International Tables Vol C Tables 4.2.6.8 and 6.1.1.4'
Pt Pt -1.7033 8.3905 'International Tables Vol C Tables 4.2.6.8 and 6.1.1.4'
Cl Cl 0.1484 0.1585 'International Tables Vol C Tables 4.2.6.8 and 6.1.1.4'

loop_
_geom_angle_atom_site_label_1
_geom_angle_atom_site_label_2
_geom_angle_atom_site_label_3
_geom_angle
O1 Pt1 N1 79.14(5)
O1 Pt1 P1 88.71(3)
N1 Pt1 P1 167.83(4)
O1 Pt1 P2 171.52(3)
N1 Pt1 P2 97.17(4)
P1 Pt1 P2 94.785(16)
C30 P1 C42 112.26(8)
C30 P1 C36 106.04(7)
C42 P1 C36 99.53(7)
C30 P1 Pt1 109.13(5)
C42 P1 Pt1 116.20(5)
C36 P1 Pt1 112.99(5)
C51 C52 C53 120.16(17)
C20 C19 C18 119.93(17)
C64 C65 C60 120.41(16)
C59 C54 C55 119.53(14)
C59 C54 P2 123.94(12)
C55 C54 P2 116.44(12)
C63 C64 C65 119.74(18)
C40 C39 C38 119.49(17)
C36 C41 C40 120.23(17)
C63 C62 C61 120.10(17)
C52 C53 C48 120.58(16)
C56 C55 C54 120.21(15)
C16 C15 C20 120.21(16)
C39 C40 C41 120.40(18)
C38 C37 C36 120.19(17)
C31 C30 C35 119.64(15)
C31 C30 P1 124.71(13)
C35 C30 P1 115.55(12)
C17 C16 C15 119.71(15)
C17 C16 N1 119.05(14)
C15 C16 N1 121.15(14)
C62 C63 C64 120.46(17)
C51 C50 C49 119.90(16)
C45 C44 C43 119.98(17)
C2 N1 C16 116.07(12)
C2 N1 Pt1 112.32(10)
C16 N1 Pt1 131.56(10)
C43 C42 C47 119.38(15)
C43 C42 P1 116.92(12)
C47 C42 P1 123.26(13)
C46 C47 C42 119.76(17)
C3 C4 C5 118.72(14)
C3 C4 C11 122.02(14)
C5 C4 C11 119.24(13)
C62 C61 C60 120.12(17)
C50 C51 C52 119.99(16)
C4 C11 C14 109.12(13)
C4 C11 C12 111.90(13)
C14 C11 C12 108.39(14)
C4 C11 C13 109.94(13)
C14 C11 C13 108.57(14)
C12 C11 C13 108.84(14)
C46 C45 C44 120.13(17)
C39 C38 C37 120.57(17)
C50 C49 C48 120.80(16)
C55 C56 C57 119.88(16)
C44 C43 C42 120.20(16)
C19 C20 C15 120.09(17)
C45 C46 C47 120.43(17)
C53 C48 C49 118.54(15)
C53 C48 P2 120.79(12)
C49 C48 P2 120.56(12)
O1 C1 C6 122.46(13)
O1 C1 C2 117.71(13)
C6 C1 C2 119.81(13)
C4 C3 C2 120.15(14)
C1 O1 Pt1 113.92(9)
C60 P2 C54 110.05(7)
C60 P2 C48 102.19(7)
C54 P2 C48 101.51(7)
C60 P2 Pt1 113.98(5)
C54 P2 Pt1 104.91(5)
C48 P2 Pt1 123.26(5)
C32 C31 C30 119.70(17)
C33 C32 C31 120.44(17)
C32 C33 C34 120.29(17)
C35 C34 C33 119.82(18)
C34 C35 C30 120.09(17)
C41 C36 C37 119.11(15)
C41 C36 P1 123.63(12)
C37 C36 P1 117.04(12)
F4 P3 F6 90.02(9)
F4 P3 F5 90.95(9)
F6 P3 F5 179.03(9)
F4 P3 F3 179.66(9)
F6 P3 F3 90.31(9)
F5 P3 F3 88.72(8)
F4 P3 F1 89.57(7)
F6 P3 F1 89.73(7)
F5 P3 F1 90.15(7)
F3 P3 F1 90.35(7)
F4 P3 F2 89.79(8)
F6 P3 F2 90.50(7)
F5 P3 F2 89.64(7)
F3 P3 F2 90.30(7)
F1 P3 F2 179.32(8)
C5 C6 C1 117.01(13)
C5 C6 C7 122.24(13)
C1 C6 C7 120.74(13)
N1 C2 C3 124.10(13)
N1 C2 C1 115.62(13)
C3 C2 C1 120.24(13)
Cl2 C70 Cl1 111.18(12)
C65 C60 C61 119.13(15)
C65 C60 P2 119.17(12)
C61 C60 P2 121.64(12)
C6 C7 C8 109.29(14)
C6 C7 C9 109.98(13)
C8 C7 C9 110.44(15)
C6 C7 C10 111.88(13)
C8 C7 C10 107.76(14)
C9 C7 C10 107.46(15)
C6 C5 C4 124.05(14)
C58 C59 C54 119.81(16)
C58 C57 C56 120.10(16)
C57 C58 C59 120.46(16)
C16 C17 C18 119.81(16)
C19 C18 C17 120.21(17)

loop_
_geom_bond_atom_site_label_1
_geom_bond_atom_site_label_2
_geom_bond_distance
Pt1 O1 2.0512(11)
Pt1 N1 2.0875(13)
Pt1 P1 2.2584(5)
Pt1 P2 2.2675(5)
P1 C30 1.8017(16)
P1 C42 1.8034(16)
P1 C36 1.8224(15)
C52 C51 1.388(3)
C52 C53 1.391(2)
C19 C20 1.378(3)
C19 C18 1.385(3)
C65 C64 1.388(2)
C65 C60 1.389(2)
C54 C59 1.393(2)
C54 C55 1.401(2)
C54 P2 1.8158(16)
C64 C63 1.386(3)
F6 P3 1.5873(13)
C39 C40 1.372(3)
C39 C38 1.379(3)
C41 C36 1.384(2)
C41 C40 1.392(3)
C62 C63 1.378(3)
C62 C61 1.384(2)
C53 C48 1.393(2)
C55 C56 1.387(2)
C15 C16 1.389(2)
C15 C20 1.389(2)
C37 C38 1.385(2)
C37 C36 1.386(2)
C30 C31 1.389(2)
C30 C35 1.402(2)
C16 C17 1.384(2)
C16 N1 1.4380(19)
C50 C51 1.381(3)
C50 C49 1.392(2)
C44 C45 1.385(3)
C44 C43 1.389(2)
N1 C2 1.3548(19)
C42 C43 1.391(2)
C42 C47 1.399(2)
C47 C46 1.388(3)
C4 C3 1.370(2)
C4 C5 1.433(2)
C4 C11 1.527(2)
C10 C7 1.533(2)
C9 C7 1.532(2)
C12 C11 1.529(2)
C13 C11 1.533(2)
C61 C60 1.403(2)
Cl1 C70 1.778(2)
C11 C14 1.529(2)
C45 C46 1.378(3)
C49 C48 1.399(2)
C56 C57 1.388(3)
C48 P2 1.8263(16)
C1 O1 1.3145(18)
C1 C6 1.430(2)
C1 C2 1.439(2)
C3 C2 1.423(2)
F5 P3 1.5906(13)
P2 C60 1.8090(16)
C31 C32 1.389(2)
C32 C33 1.378(3)
C33 C34 1.388(3)
C34 C35 1.382(2)
F3 P3 1.5938(13)
P3 F4 1.5843(14)
P3 F1 1.6012(12)
P3 F2 1.6062(12)
C6 C5 1.383(2)
C6 C7 1.529(2)
C8 C7 1.531(2)
C70 Cl2 1.758(3)
C59 C58 1.390(2)
C57 C58 1.385(3)
C17 C18 1.394(2)
